data_4112992
loop_
_publ_author_name
'Ruslan Pryadun'
'Dinesh Sukumaran'
'Robert Bogadi'
'Jim D. Atwood'

_publ_section_title
;
 Amine Attack on Coordinated Alkenes: An Interconversion from
 Anti-Markovnikoff to Markovnikoff Products
;
_journal_name_full 'Journal of the American Chemical Society'
_journal_page_first 12414
_journal_page_last 12420
_journal_paper_doi 10.1021/ja0469939
_journal_volume 126
_journal_year 2004
_chemical_formula_moiety 'C24 H27 Cl2 P Pt'
_chemical_formula_sum 'C24 H27 Cl2 P Pt'
_chemical_formula_weight 612.42
_chemical_name_common cis-PtCl2(PPh3)(C6H12)
_chemical_name_systematic cis-PtCl2(PPh3)(C6H12)
_space_group_IT_number 2
_symmetry_cell_setting triclinic
_symmetry_space_group_name_Hall '-P 1'
_symmetry_space_group_name_H-M 'P -1'
_atom_sites_solution_hydrogens difmap
_atom_sites_solution_primary direct
_atom_sites_solution_secondary difmap
_audit_creation_method SHELXL-97
_cell_angle_alpha 90.426(1)
_cell_angle_beta 106.265(1)
_cell_angle_gamma 102.784(1)
_cell_formula_units_Z 2
_cell_length_a 8.8157(4)
_cell_length_b 9.5186(4)
_cell_length_c 14.6356(6)
_cell_measurement_reflns_used 880
_cell_measurement_temperature 90(1)
_cell_measurement_theta_max 30.56
_cell_measurement_theta_min 1.45
_cell_volume 1146.58(9)
_computing_cell_refinement 'Bruker SMART'
_computing_data_collection 'Bruker SMART'
_computing_data_reduction 'Bruker SAINT'
_computing_molecular_graphics 'Bruker SHELXTL'
_computing_publication_material 'Bruker SHELXTL'
_computing_structure_refinement 'SHELXL-97 (Sheldrick, 1997)'
_computing_structure_solution 'SHELXS-97 (Sheldrick, 1990)'
_diffrn_ambient_temperature 90(1)
_diffrn_measured_fraction_theta_full 0.998
_diffrn_measured_fraction_theta_max 0.998
_diffrn_measurement_device_type 'CCD area detector'
_diffrn_measurement_method 'phi and omega scans'
_diffrn_radiation_monochromator graphite
_diffrn_radiation_source 'rotating anode'
_diffrn_radiation_type MoK\a
_diffrn_radiation_wavelength 0.71073
_diffrn_reflns_av_R_equivalents 0.0450
_diffrn_reflns_av_sigmaI/netI 0.0295
_diffrn_reflns_limit_h_max 12
_diffrn_reflns_limit_h_min -12
_diffrn_reflns_limit_k_max 13
_diffrn_reflns_limit_k_min -13
_diffrn_reflns_limit_l_max 20
_diffrn_reflns_limit_l_min -20
_diffrn_reflns_number 26959
_diffrn_reflns_theta_full 30.56
_diffrn_reflns_theta_max 30.56
_diffrn_reflns_theta_min 1.45
_diffrn_standards_decay_% none
_diffrn_standards_interval_count none
_diffrn_standards_interval_time none
_diffrn_standards_number none
_exptl_absorpt_coefficient_mu 6.429
_exptl_absorpt_correction_T_max 0.4455
_exptl_absorpt_correction_T_min 0.2486
_exptl_absorpt_correction_type 'empirical SADABS 2.05'
_exptl_crystal_colour yellow
_exptl_crystal_density_diffrn 1.774
_exptl_crystal_density_meas 0
_exptl_crystal_description prism
_exptl_crystal_F_000 596
_exptl_crystal_size_max 0.30
_exptl_crystal_size_mid 0.25
_exptl_crystal_size_min 0.15
_refine_diff_density_max 3.895
_refine_diff_density_min -2.144
_refine_diff_density_rms 0.186
_refine_ls_extinction_coef 0.0083(4)
_refine_ls_extinction_expression Fc^*^=kFc[1+0.001xFc^2^\l^3^/sin(2\q)]^-1/4^
_refine_ls_extinction_method SHELXL
_refine_ls_goodness_of_fit_ref 1.039
_refine_ls_hydrogen_treatment 'riding model and ideal CH3 groups'
_refine_ls_matrix_type full
_refine_ls_number_parameters 252
_refine_ls_number_reflns 7023
_refine_ls_number_restraints 8
_refine_ls_restrained_S_all 1.042
_refine_ls_R_factor_all 0.0338
_refine_ls_R_factor_gt 0.0307
_refine_ls_shift/su_max 0.001
_refine_ls_shift/su_mean <0.001
_refine_ls_structure_factor_coef Fsqd
_refine_ls_weighting_details 'calc w=1/[\s^2^(Fo^2^)+(0.0342P)^2^+4.2084P] where P=(Fo^2^+2Fc^2^)/3'
_refine_ls_weighting_scheme calc
_refine_ls_wR_factor_gt 0.0712
_refine_ls_wR_factor_ref 0.0729
_reflns_number_gt 6538
_reflns_number_total 7023
_reflns_threshold_expression >2sigma(I)
_cod_data_source_file ja0469939si20040610_021100_2.cif
_cod_data_source_block PtCl2(PPh3)(C6H12)
_cod_database_code 4112992

loop_
_symmetry_equiv_pos_as_xyz
'x, y, z'
'-x, -y, -z'

loop_
_atom_site_label
_atom_site_type_symbol
_atom_site_fract_x
_atom_site_fract_y
_atom_site_fract_z
_atom_site_U_iso_or_equiv
_atom_site_adp_type
_atom_site_occupancy
_atom_site_symmetry_multiplicity
_atom_site_calc_flag
_atom_site_refinement_flags
_atom_site_disorder_assembly
_atom_site_disorder_group
Pt1 Pt 0.208082(16) 0.373010(13) 0.282932(9) 0.01813(5) Uani 1 1 d . A .
Cl1 Cl -0.04799(10) 0.41978(10) 0.24839(6) 0.02300(16) Uani 1 1 d . . .
Cl2 Cl 0.08505(15) 0.12616(10) 0.27813(8) 0.0368(2) Uani 1 1 d . . .
P1 P 0.29663(9) 0.61499(9) 0.29341(6) 0.01398(14) Uani 1 1 d . . .
C1 C 0.4358(6) 0.3216(6) 0.3520(5) 0.0457(13) Uani 1 1 d . A .
H1B H 0.503(8) 0.398(7) 0.408(5) 0.055 Uiso 1 1 d . . .
H1A H 0.415(8) 0.231(7) 0.377(5) 0.055 Uiso 1 1 d . . .
C2 C 0.4319(7) 0.3394(5) 0.2563(5) 0.0491(14) Uani 1 1 d D . .
H2A H 0.489(8) 0.430(8) 0.239(5) 0.059 Uiso 1 1 d . . .
C3A C 0.3964(16) 0.2211(9) 0.1845(6) 0.0542(10) Uiso 0.50 1 d PD A 1
H3AA H 0.3122 0.1431 0.1979 0.065 Uiso 0.50 1 calc PR A 1
H3AB H 0.4959 0.1837 0.1957 0.065 Uiso 0.50 1 calc PR A 1
C4A C 0.3398(13) 0.2423(12) 0.0776(7) 0.0542(10) Uiso 0.50 1 d PD A 1
H4AA H 0.2314 0.2649 0.0599 0.065 Uiso 0.50 1 calc PR A 1
H4AB H 0.3343 0.1544 0.0390 0.065 Uiso 0.50 1 calc PR A 1
C5A C 0.4699(13) 0.3708(12) 0.0623(7) 0.0542(10) Uiso 0.50 1 d PD A 1
H5AA H 0.5744 0.3451 0.0665 0.065 Uiso 0.50 1 calc PR A 1
H5AB H 0.4880 0.4569 0.1058 0.065 Uiso 0.50 1 calc PR A 1
C6A C 0.3731(15) 0.3876(14) -0.0414(7) 0.0542(10) Uiso 0.50 1 d PD A 1
H6AA H 0.4411 0.4650 -0.0634 0.081 Uiso 0.50 1 d PR A 1
H6AB H 0.3527 0.3009 -0.0813 0.081 Uiso 0.50 1 d PR A 1
H6AC H 0.2720 0.4120 -0.0443 0.081 Uiso 0.50 1 d PR A 1
C3B C 0.4297(15) 0.2007(8) 0.2149(9) 0.0542(10) Uiso 0.50 1 d PD A 2
H3BA H 0.3168 0.1599 0.1753 0.065 Uiso 0.50 1 calc PR A 2
H3BB H 0.4519 0.1378 0.2683 0.065 Uiso 0.50 1 calc PR A 2
C4B C 0.5412(14) 0.1827(12) 0.1535(8) 0.0542(10) Uiso 0.50 1 d PD A 2
H4BA H 0.6495 0.1849 0.1981 0.065 Uiso 0.50 1 calc PR A 2
H4BB H 0.5536 0.2700 0.1174 0.065 Uiso 0.50 1 calc PR A 2
C5B C 0.4995(15) 0.0508(11) 0.0810(6) 0.0542(10) Uiso 0.50 1 d PD . 2
H5BA H 0.4199 -0.0288 0.0970 0.065 Uiso 0.50 1 calc PR . 2
H5BB H 0.5989 0.0165 0.0844 0.065 Uiso 0.50 1 calc PR . 2
C6B C 0.4273(15) 0.0935(14) -0.0211(7) 0.0542(10) Uiso 0.50 1 d PD . 2
H6BA H 0.4101 0.0122 -0.0650 0.081 Uiso 0.50 1 d PR . 2
H6BB H 0.3255 0.1182 -0.0262 0.081 Uiso 0.50 1 d PR . 2
H6BC H 0.5010 0.1743 -0.0360 0.081 Uiso 0.50 1 d PR . 2
C7 C 0.2585(4) 0.7007(3) 0.3932(2) 0.0155(5) Uani 1 1 d . . .
C8 C 0.3106(4) 0.8507(4) 0.4127(3) 0.0204(6) Uani 1 1 d . . .
H8A H 0.3602 0.9085 0.3716 0.025 Uiso 1 1 calc R . .
C9 C 0.2892(4) 0.9147(4) 0.4929(3) 0.0267(7) Uani 1 1 d . . .
H9A H 0.3208 1.0168 0.5049 0.032 Uiso 1 1 calc R . .
C10 C 0.2222(4) 0.8309(5) 0.5550(3) 0.0276(8) Uani 1 1 d . . .
H10A H 0.2088 0.8754 0.6096 0.033 Uiso 1 1 calc R . .
C11 C 0.1745(4) 0.6815(4) 0.5376(2) 0.0240(7) Uani 1 1 d . . .
H11A H 0.1312 0.6236 0.5810 0.029 Uiso 1 1 calc R . .
C12 C 0.1907(4) 0.6169(4) 0.4560(2) 0.0179(6) Uani 1 1 d . . .
H12A H 0.1552 0.5151 0.4431 0.021 Uiso 1 1 calc R . .
C13 C 0.2043(4) 0.6856(3) 0.1822(2) 0.0166(5) Uani 1 1 d . . .
C14 C 0.1348(6) 0.8039(4) 0.1769(3) 0.0297(8) Uani 1 1 d . . .
H14A H 0.1321 0.8512 0.2337 0.036 Uiso 1 1 calc R . .
C15 C 0.0688(7) 0.8535(5) 0.0883(3) 0.0422(11) Uani 1 1 d . . .
H15A H 0.0187 0.9327 0.0845 0.051 Uiso 1 1 calc R . .
C16 C 0.0768(6) 0.7861(5) 0.0050(3) 0.0348(9) Uani 1 1 d . . .
H16A H 0.0370 0.8226 -0.0550 0.042 Uiso 1 1 calc R . .
C17 C 0.1420(5) 0.6673(5) 0.0103(3) 0.0281(8) Uani 1 1 d . . .
H17A H 0.1446 0.6200 -0.0465 0.034 Uiso 1 1 calc R . .
C18 C 0.2045(5) 0.6158(4) 0.0987(2) 0.0240(7) Uani 1 1 d . . .
H18A H 0.2476 0.5323 0.1017 0.029 Uiso 1 1 calc R . .
C19 C 0.5144(4) 0.6891(4) 0.3168(2) 0.0173(6) Uani 1 1 d . . .
C20 C 0.5808(5) 0.7572(5) 0.2492(3) 0.0310(9) Uani 1 1 d . . .
H20A H 0.5132 0.7626 0.1867 0.037 Uiso 1 1 calc R . .
C21 C 0.7469(5) 0.8178(6) 0.2726(3) 0.0430(12) Uani 1 1 d . . .
H21A H 0.7916 0.8653 0.2260 0.052 Uiso 1 1 calc R . .
C22 C 0.8477(5) 0.8101(5) 0.3625(3) 0.0299(8) Uani 1 1 d . . .
H22A H 0.9613 0.8497 0.3771 0.036 Uiso 1 1 calc R . .
C23 C 0.7829(4) 0.7446(4) 0.4309(3) 0.0248(7) Uani 1 1 d . . .
H23A H 0.8513 0.7405 0.4933 0.030 Uiso 1 1 calc R . .
C24 C 0.6165(4) 0.6843(4) 0.4085(3) 0.0247(7) Uani 1 1 d . . .
H24A H 0.5721 0.6394 0.4560 0.030 Uiso 1 1 calc R . .

loop_
_atom_site_aniso_label
_atom_site_aniso_U_11
_atom_site_aniso_U_22
_atom_site_aniso_U_33
_atom_site_aniso_U_23
_atom_site_aniso_U_13
_atom_site_aniso_U_12
Pt1 0.02509(8) 0.01325(7) 0.01703(7) 0.00216(4) 0.00895(5) 0.00274(4)
Cl1 0.0181(3) 0.0285(4) 0.0172(3) 0.0017(3) 0.0028(3) -0.0021(3)
Cl2 0.0557(6) 0.0145(4) 0.0397(5) 0.0023(3) 0.0195(5) -0.0003(4)
P1 0.0141(3) 0.0141(3) 0.0137(3) 0.0027(3) 0.0047(3) 0.0023(3)
C1 0.036(2) 0.034(2) 0.079(4) 0.030(2) 0.024(2) 0.0198(19)
C2 0.059(3) 0.026(2) 0.086(4) 0.016(2) 0.053(3) 0.017(2)
C7 0.0118(12) 0.0192(14) 0.0147(13) 0.0000(10) 0.0032(10) 0.0027(10)
C8 0.0162(14) 0.0190(15) 0.0237(15) -0.0028(12) 0.0042(12) 0.0013(11)
C9 0.0189(15) 0.0257(17) 0.0303(18) -0.0122(14) 0.0000(13) 0.0038(13)
C10 0.0171(15) 0.041(2) 0.0220(16) -0.0106(15) 0.0012(12) 0.0084(14)
C11 0.0175(14) 0.037(2) 0.0158(14) -0.0019(13) 0.0037(11) 0.0054(13)
C12 0.0141(13) 0.0223(15) 0.0153(13) 0.0010(11) 0.0032(10) 0.0014(11)
C13 0.0159(13) 0.0167(14) 0.0151(13) 0.0030(10) 0.0038(10) 0.0005(11)
C14 0.046(2) 0.0265(18) 0.0193(16) 0.0054(13) 0.0060(15) 0.0174(17)
C15 0.066(3) 0.036(2) 0.027(2) 0.0123(17) 0.005(2) 0.027(2)
C16 0.047(2) 0.033(2) 0.0197(16) 0.0113(15) 0.0030(16) 0.0073(18)
C17 0.0320(19) 0.034(2) 0.0147(14) 0.0021(13) 0.0046(13) 0.0036(15)
C18 0.0288(17) 0.0263(17) 0.0165(14) 0.0006(12) 0.0047(13) 0.0078(14)
C19 0.0149(13) 0.0175(14) 0.0196(14) 0.0027(11) 0.0066(11) 0.0021(11)
C20 0.0195(16) 0.048(2) 0.0206(16) 0.0080(16) 0.0059(13) -0.0035(15)
C21 0.0225(18) 0.070(3) 0.028(2) 0.017(2) 0.0084(15) -0.008(2)
C22 0.0179(15) 0.036(2) 0.034(2) 0.0043(16) 0.0084(14) -0.0001(14)
C23 0.0160(14) 0.0308(18) 0.0261(17) 0.0051(14) 0.0026(12) 0.0064(13)
C24 0.0178(15) 0.0328(19) 0.0240(16) 0.0096(14) 0.0066(12) 0.0060(13)

loop_
_atom_type_symbol
_atom_type_description
_atom_type_scat_dispersion_real
_atom_type_scat_dispersion_imag
_atom_type_scat_source
C C 0.0033 0.0016 'International Tables Vol C Tables 4.2.6.8 and 6.1.1.4'
H H 0.0000 0.0000 'International Tables Vol C Tables 4.2.6.8 and 6.1.1.4'
P P 0.1023 0.0942 'International Tables Vol C Tables 4.2.6.8 and 6.1.1.4'
Cl Cl 0.1484 0.1585 'International Tables Vol C Tables 4.2.6.8 and 6.1.1.4'
Pt Pt -1.7033 8.3905 'International Tables Vol C Tables 4.2.6.8 and 6.1.1.4'

loop_
_geom_angle_atom_site_label_1
_geom_angle_atom_site_label_2
_geom_angle_atom_site_label_3
_geom_angle
_geom_angle_site_symmetry_3
C1 Pt1 C2 37.7(2) .
C1 Pt1 P1 97.96(15) .
C2 Pt1 P1 92.29(12) .
C1 Pt1 Cl1 164.58(17) .
C2 Pt1 Cl1 157.72(17) .
P1 Pt1 Cl1 84.77(3) .
C1 Pt1 Cl2 87.81(15) .
C2 Pt1 Cl2 95.53(12) .
P1 Pt1 Cl2 172.14(4) .
Cl1 Pt1 Cl2 88.27(4) .
C13 P1 C7 110.98(15) .
C13 P1 C19 104.81(15) .
C7 P1 C19 100.91(15) .
C13 P1 Pt1 109.77(11) .
C7 P1 Pt1 112.14(11) .
C19 P1 Pt1 117.73(11) .
C2 C1 Pt1 73.4(3) .
C1 C2 C3B 106.9(6) .
C1 C2 C3A 124.3(6) .
C3B C2 C3A 20.9(6) .
C1 C2 Pt1 68.9(3) .
C3B C2 Pt1 118.6(5) .
C3A C2 Pt1 111.3(6) .
C2 C3A C4A 121.6(9) .
C3A C4A C5A 104.5(9) .
C4A C5A C6A 94.7(8) .
C2 C3B C4B 122.4(7) .
C3B C4B C5B 121.8(8) .
C4B C5B C6B 109.8(9) .
C4B C5B C6B 148.8(10) 2_655
C6B C5B C6B 86.3(8) 2_655
C5B C6B C5B 93.7(8) 2_655
C12 C7 C8 119.4(3) .
C12 C7 P1 120.3(2) .
C8 C7 P1 120.0(2) .
C9 C8 C7 119.6(3) .
C10 C9 C8 120.6(4) .
C9 C10 C11 120.0(3) .
C10 C11 C12 119.7(3) .
C7 C12 C11 120.5(3) .
C18 C13 C14 119.4(3) .
C18 C13 P1 117.0(3) .
C14 C13 P1 123.6(3) .
C13 C14 C15 120.0(4) .
C14 C15 C16 119.9(4) .
C17 C16 C15 119.9(4) .
C16 C17 C18 120.2(4) .
C13 C18 C17 120.5(4) .
C20 C19 C24 118.8(3) .
C20 C19 P1 122.5(3) .
C24 C19 P1 118.6(2) .
C19 C20 C21 119.9(4) .
C22 C21 C20 121.1(4) .
C23 C22 C21 119.6(4) .
C22 C23 C24 119.9(3) .
C23 C24 C19 120.7(3) .

loop_
_geom_bond_atom_site_label_1
_geom_bond_atom_site_label_2
_geom_bond_distance
_geom_bond_site_symmetry_2
Pt1 C1 2.144(5) .
Pt1 C2 2.204(5) .
Pt1 P1 2.2517(8) .
Pt1 Cl1 2.3149(9) .
Pt1 Cl2 2.3514(9) .
P1 C13 1.811(3) .
P1 C7 1.814(3) .
P1 C19 1.824(3) .
C1 C2 1.405(8) .
C2 C3B 1.442(3) .
C2 C3A 1.454(3) .
C3A C4A 1.532(3) .
C4A C5A 1.546(3) .
C5A C6A 1.548(3) .
C3B C4B 1.539(3) .
C4B C5B 1.547(3) .
C5B C6B 1.547(3) .
C5B C6B 1.940(16) 2_655
C6B C5B 1.940(16) 2_655
C7 C12 1.394(4) .
C7 C8 1.400(5) .
C8 C9 1.395(5) .
C9 C10 1.384(6) .
C10 C11 1.391(6) .
C11 C12 1.395(5) .
C13 C18 1.388(5) .
C13 C14 1.389(5) .
C14 C15 1.397(5) .
C15 C16 1.399(7) .
C16 C17 1.371(6) .
C17 C18 1.396(5) .
C19 C20 1.382(5) .
C19 C24 1.398(5) .
C20 C21 1.392(5) .
C21 C22 1.379(6) .
C22 C23 1.374(6) .
C23 C24 1.394(5) .

loop_
_geom_torsion_atom_site_label_1
_geom_torsion_atom_site_label_2
_geom_torsion_atom_site_label_3
_geom_torsion_atom_site_label_4
_geom_torsion
_geom_torsion_site_symmetry_1
_geom_torsion_site_symmetry_4
C1 Pt1 P1 C13 137.8(2) . .
C2 Pt1 P1 C13 100.3(2) . .
Cl1 Pt1 P1 C13 -57.52(12) . .
Cl2 Pt1 P1 C13 -85.3(3) . .
C1 Pt1 P1 C7 -98.4(2) . .
C2 Pt1 P1 C7 -135.8(2) . .
Cl1 Pt1 P1 C7 66.34(11) . .
Cl2 Pt1 P1 C7 38.6(3) . .
C1 Pt1 P1 C19 18.0(2) . .
C2 Pt1 P1 C19 -19.4(2) . .
Cl1 Pt1 P1 C19 -177.25(12) . .
Cl2 Pt1 P1 C19 155.0(3) . .
P1 Pt1 C1 C2 -83.4(3) . .
Cl1 Pt1 C1 C2 177.4(4) . .
Cl2 Pt1 C1 C2 102.0(3) . .
Pt1 C1 C2 C3B -114.8(6) . .
Pt1 C1 C2 C3A -102.0(8) . .
P1 Pt1 C2 C1 100.1(3) . .
Cl1 Pt1 C2 C1 -178.1(3) . .
Cl2 Pt1 C2 C1 -79.2(3) . .
C1 Pt1 C2 C3B 98.3(8) . .
P1 Pt1 C2 C3B -161.6(7) . .
Cl1 Pt1 C2 C3B -79.9(8) . .
Cl2 Pt1 C2 C3B 19.1(7) . .
C1 Pt1 C2 C3A 119.9(6) . .
P1 Pt1 C2 C3A -140.1(5) . .
Cl1 Pt1 C2 C3A -58.3(6) . .
Cl2 Pt1 C2 C3A 40.7(6) . .
C1 C2 C3A C4A 159.8(9) . .
C3B C2 C3A C4A -164(3) . .
Pt1 C2 C3A C4A 81.5(11) . .
C2 C3A C4A C5A 53.6(15) . .
C3A C4A C5A C6A -170.6(10) . .
C1 C2 C3B C4B -133.3(11) . .
C3A C2 C3B C4B 78(2) . .
Pt1 C2 C3B C4B 152.0(9) . .
C2 C3B C4B C5B -157.5(10) . .
C3B C4B C5B C6B 101.0(14) . .
C3B C4B C5B C6B -141.4(17) . 2_655
C4B C5B C6B C5B 152.6(11) . 2_655
C6B C5B C6B C5B 0.0 2_655 2_655
C13 P1 C7 C12 126.8(3) . .
C19 P1 C7 C12 -122.5(3) . .
Pt1 P1 C7 C12 3.7(3) . .
C13 P1 C7 C8 -59.0(3) . .
C19 P1 C7 C8 51.6(3) . .
Pt1 P1 C7 C8 177.8(2) . .
C12 C7 C8 C9 -2.1(5) . .
P1 C7 C8 C9 -176.3(3) . .
C7 C8 C9 C10 2.3(5) . .
C8 C9 C10 C11 -0.4(5) . .
C9 C10 C11 C12 -1.6(5) . .
C8 C7 C12 C11 0.0(5) . .
P1 C7 C12 C11 174.2(3) . .
C10 C11 C12 C7 1.8(5) . .
C7 P1 C13 C18 -171.3(3) . .
C19 P1 C13 C18 80.6(3) . .
Pt1 P1 C13 C18 -46.8(3) . .
C7 P1 C13 C14 8.7(4) . .
C19 P1 C13 C14 -99.4(3) . .
Pt1 P1 C13 C14 133.2(3) . .
C18 C13 C14 C15 -1.3(6) . .
P1 C13 C14 C15 178.7(4) . .
C13 C14 C15 C16 -1.7(8) . .
C14 C15 C16 C17 3.2(8) . .
C15 C16 C17 C18 -1.8(7) . .
C14 C13 C18 C17 2.7(6) . .
P1 C13 C18 C17 -177.3(3) . .
C16 C17 C18 C13 -1.2(6) . .
C13 P1 C19 C20 -11.7(4) . .
C7 P1 C19 C20 -127.1(3) . .
Pt1 P1 C19 C20 110.6(3) . .
C13 P1 C19 C24 164.4(3) . .
C7 P1 C19 C24 49.1(3) . .
Pt1 P1 C19 C24 -73.3(3) . .
C24 C19 C20 C21 0.8(7) . .
P1 C19 C20 C21 176.9(4) . .
C19 C20 C21 C22 0.7(8) . .
C20 C21 C22 C23 -1.6(8) . .
C21 C22 C23 C24 1.2(7) . .
C22 C23 C24 C19 0.2(6) . .
C20 C19 C24 C23 -1.2(6) . .
P1 C19 C24 C23 -177.5(3) . .
